data_1547281
loop_
_publ_author_name
'Zheng, Xiaokun'
'Zheng, Yue'
'Peng, Lu'
'Xiang, Yu'
'Tong, Aijun'

_publ_section_title
;
 Mechanoresponsive Fluorescence of 2-Aminobenzophenone Derivatives Based
 on Amorphous Phase to Crystalline Transformation with High
 &#x201C;Off--On&#x201D; Contrast Ratio
;
_journal_issue 39
_journal_name_full 'The Journal of Physical Chemistry C'
_journal_page_first 21610
_journal_paper_doi 10.1021/acs.jpcc.7b06920
_journal_volume 121
_journal_year 2017
_chemical_formula_moiety 'C13 H10 Cl N O'
_chemical_formula_sum 'C13 H10 Cl N O'
_chemical_formula_weight 231.67
_chemical_name_systematic
; 
 ? 
;
_space_group_IT_number 14
_symmetry_cell_setting monoclinic
_symmetry_space_group_name_Hall '-P 2yn'
_symmetry_space_group_name_H-M 'P 1 21/n 1'
_atom_sites_solution_hydrogens geom
_atom_sites_solution_primary direct
_atom_sites_solution_secondary difmap
_audit_creation_method SHELXL-97
_cell_angle_alpha 90.00
_cell_angle_beta 97.360(3)
_cell_angle_gamma 90.00
_cell_formula_units_Z 4
_cell_length_a 4.7737(2)
_cell_length_b 9.4733(6)
_cell_length_c 24.6076(12)
_cell_measurement_reflns_used 5417
_cell_measurement_temperature 100(2)
_cell_measurement_theta_max 29.4
_cell_measurement_theta_min 3.8
_cell_volume 1103.65(10)
_computing_cell_refinement 'CrysAlisPro 1.171.39.7e (Rigaku OD, 2015)'
_computing_data_collection 'CrysAlisPro 1.171.39.7e (Rigaku OD, 2015)'
_computing_data_reduction 'CrysAlisPro 1.171.39.7e (Rigaku OD, 2015)'
_computing_molecular_graphics 'Bruker SHELXTL'
_computing_publication_material 'Bruker SHELXTL'
_computing_structure_refinement 'SHELXL-97 (Sheldrick, 1997)'
_computing_structure_solution 'SHELXS-97 (Sheldrick, 1990)'
_diffrn_ambient_temperature 100(2)
_diffrn_detector_area_resol_mean 5.2137
_diffrn_measured_fraction_theta_full 0.998
_diffrn_measured_fraction_theta_max 0.857
_diffrn_measurement_device_type 'SuperNova, Dual, Cu at home/near, AtlasS2'
_diffrn_measurement_method 'omega scans'
_diffrn_radiation_monochromator mirror
_diffrn_radiation_source 'fine-focus sealed tube'
_diffrn_radiation_type MoK\a
_diffrn_radiation_wavelength 0.71073
_diffrn_reflns_av_R_equivalents 0.0692
_diffrn_reflns_av_sigmaI/netI 0.0571
_diffrn_reflns_limit_h_max 6
_diffrn_reflns_limit_h_min -5
_diffrn_reflns_limit_k_max 9
_diffrn_reflns_limit_k_min -12
_diffrn_reflns_limit_l_max 20
_diffrn_reflns_limit_l_min -32
_diffrn_reflns_number 5519
_diffrn_reflns_theta_full 26.00
_diffrn_reflns_theta_max 29.23
_diffrn_reflns_theta_min 3.97
_diffrn_standards_decay_% 0
_diffrn_standards_number 0
_exptl_absorpt_coefficient_mu 0.321
_exptl_absorpt_correction_T_max 1.000
_exptl_absorpt_correction_T_min 0.858
_exptl_absorpt_correction_type multi-scan
_exptl_absorpt_process_details 'CrysAlisPro 1.171.39.7e (Rigaku OD, 2015)'
_exptl_crystal_colour yellow
_exptl_crystal_density_diffrn 1.394
_exptl_crystal_density_meas ?
_exptl_crystal_density_method 'not measured'
_exptl_crystal_description needle
_exptl_crystal_F_000 480
_exptl_crystal_size_max 0.4
_exptl_crystal_size_mid 0.3
_exptl_crystal_size_min 0.2
_refine_diff_density_max 0.553
_refine_diff_density_min -0.669
_refine_diff_density_rms 0.074
_refine_ls_extinction_method none
_refine_ls_goodness_of_fit_ref 1.068
_refine_ls_hydrogen_treatment constr
_refine_ls_matrix_type full
_refine_ls_number_parameters 191
_refine_ls_number_reflns 2578
_refine_ls_number_restraints 0
_refine_ls_restrained_S_all 1.068
_refine_ls_R_factor_all 0.0692
_refine_ls_R_factor_gt 0.0629
_refine_ls_shift/su_max 0.000
_refine_ls_shift/su_mean 0.000
_refine_ls_structure_factor_coef Fsqd
_refine_ls_weighting_details 'calc w=1/[\s^2^(Fo^2^)+(0.0100P)^2^+2.3000P] where P=(Fo^2^+2Fc^2^)/3'
_refine_ls_weighting_scheme calc
_refine_ls_wR_factor_gt 0.1191
_refine_ls_wR_factor_ref 0.1229
_reflns_number_gt 2277
_reflns_number_total 2578
_reflns_threshold_expression >2sigma(I)
_cod_data_source_file jp7b06920_si_004.cif
_cod_data_source_block try
_cod_depositor_comments
;
The following automatic conversions were performed:

'_symmetry_cell_setting' value 'Monoclinic' changed to 'monoclinic'
according to
/home/data/users/saulius/crontab/automatic-downloads/rss-feeds/ACS/lib/dictionaries/cif_core.dic
dictionary named 'cif_core.dic' version 2.4.2 from 2011-04-26.

'_exptl_crystal_density_meas' value 'none' was changed to '?' - the
value is perceived as not measured.

Automatic conversion script
Id: cif_fix_values 4973 2017-02-22 13:04:09Z antanas 

 Adding full bibliography for 1547280--1547282.cif.
;
_cod_original_sg_symbol_H-M P2(1)/n
_cod_database_code 1547281

loop_
_symmetry_equiv_pos_as_xyz
'x, y, z'
'-x+1/2, y+1/2, -z+1/2'
'-x, -y, -z'
'x-1/2, -y-1/2, z-1/2'

loop_
_atom_site_label
_atom_site_type_symbol
_atom_site_fract_x
_atom_site_fract_y
_atom_site_fract_z
_atom_site_U_iso_or_equiv
_atom_site_adp_type
_atom_site_occupancy
_atom_site_symmetry_multiplicity
_atom_site_calc_flag
_atom_site_refinement_flags
_atom_site_disorder_assembly
_atom_site_disorder_group
Cl1 Cl 1.06293(13) 0.92236(7) 0.57445(3) 0.02547(17) Uani 1 1 d . . .
O1 O 0.2540(6) 0.5400(2) 0.69593(9) 0.0529(8) Uani 1 1 d . A .
N1 N 0.3798(5) 0.7771(2) 0.75057(8) 0.0236(5) Uani 1 1 d . . .
H1A H 0.3156 0.8573 0.7632 0.035 Uiso 1 1 d R . .
H1B H 0.2347 0.7218 0.7383 0.035 Uiso 1 1 d R . .
C1 C 0.5323(5) 0.8066(3) 0.70870(9) 0.0187(5) Uani 1 1 d . . .
C2 C 0.6721(5) 0.9378(3) 0.70843(10) 0.0243(5) Uani 1 1 d . . .
H2 H 0.6531 1.0027 0.7361 0.029 Uiso 1 1 calc R . .
C3 C 0.8350(5) 0.9718(3) 0.66836(11) 0.0256(6) Uani 1 1 d . . .
H3 H 0.9265 1.0586 0.6691 0.031 Uiso 1 1 calc R . .
C4 C 0.8631(5) 0.8756(3) 0.62637(10) 0.0212(5) Uani 1 1 d . . .
C5 C 0.7336(5) 0.7474(3) 0.62510(9) 0.0181(5) Uani 1 1 d . . .
H5 H 0.7576 0.6841 0.5972 0.022 Uiso 1 1 calc R . .
C6 C 0.5618(5) 0.7088(3) 0.66595(9) 0.0172(5) Uani 1 1 d . A .
C7 C 0.4147(5) 0.5737(3) 0.66267(9) 0.0207(5) Uani 1 1 d . . .
C8 C 0.4490(5) 0.4692(3) 0.61838(9) 0.0188(5) Uani 0.50 1 d P A 1
C9 C 0.5297(9) 0.3402(5) 0.62774(19) 0.0162(9) Uani 0.50 1 d P A 1
H9A H 0.5834 0.3107 0.6636 0.019 Uiso 0.50 1 calc PR A 1
C10 C 0.5374(10) 0.2446(5) 0.5848(2) 0.0185(9) Uani 0.50 1 d P A 1
H10A H 0.5910 0.1515 0.5923 0.022 Uiso 0.50 1 calc PR A 1
C11 C 0.4654(13) 0.2878(7) 0.5308(3) 0.0191(12) Uani 0.50 1 d P A 1
H11A H 0.4741 0.2243 0.5023 0.023 Uiso 0.50 1 calc PR A 1
C12 C 0.3808(10) 0.4256(5) 0.51977(19) 0.0180(9) Uani 0.50 1 d P A 1
H12A H 0.3268 0.4536 0.4837 0.022 Uiso 0.50 1 calc PR A 1
C13 C 0.3756(10) 0.5226(5) 0.56203(18) 0.0160(9) Uani 0.50 1 d P A 1
H13A H 0.3281 0.6167 0.5551 0.019 Uiso 0.50 1 calc PR A 1
C8' C 0.4490(5) 0.4692(3) 0.61838(9) 0.0188(5) Uani 0.50 1 d P A 2
C9' C 0.2147(10) 0.4026(5) 0.5863(2) 0.0206(10) Uani 0.50 1 d P A 2
H9B H 0.0320 0.4320 0.5898 0.025 Uiso 0.50 1 calc PR A 2
C10' C 0.2571(11) 0.2939(6) 0.5499(2) 0.0247(11) Uani 0.50 1 d P A 2
H10B H 0.1051 0.2584 0.5265 0.030 Uiso 0.50 1 calc PR A 2
C11' C 0.5217(15) 0.2398(7) 0.5486(3) 0.0238(13) Uani 0.50 1 d P A 2
H11B H 0.5476 0.1663 0.5247 0.029 Uiso 0.50 1 calc PR A 2
C12' C 0.7530(10) 0.2931(5) 0.5827(2) 0.0198(10) Uani 0.50 1 d P A 2
H12B H 0.9318 0.2554 0.5814 0.024 Uiso 0.50 1 calc PR A 2
C13' C 0.7166(9) 0.4025(5) 0.61854(18) 0.0159(9) Uani 0.50 1 d P A 2
H13B H 0.8691 0.4328 0.6431 0.019 Uiso 0.50 1 calc PR A 2

loop_
_atom_site_aniso_label
_atom_site_aniso_U_11
_atom_site_aniso_U_22
_atom_site_aniso_U_33
_atom_site_aniso_U_23
_atom_site_aniso_U_13
_atom_site_aniso_U_12
Cl1 0.0232(3) 0.0269(3) 0.0274(3) -0.0002(2) 0.0074(2) -0.0014(2)
O1 0.112(2) 0.0173(10) 0.0413(12) -0.0045(9) 0.0562(14) -0.0135(12)
N1 0.0329(12) 0.0211(10) 0.0180(10) -0.0023(8) 0.0075(9) 0.0070(9)
C1 0.0197(11) 0.0229(12) 0.0129(10) -0.0013(9) -0.0004(8) 0.0066(10)
C2 0.0222(11) 0.0273(13) 0.0230(12) -0.0123(10) 0.0009(9) -0.0002(11)
C3 0.0199(11) 0.0284(14) 0.0277(13) -0.0078(11) -0.0007(10) -0.0064(10)
C4 0.0133(10) 0.0281(12) 0.0220(11) -0.0005(10) 0.0011(8) 0.0004(10)
C5 0.0191(10) 0.0210(11) 0.0140(10) -0.0026(9) 0.0015(8) 0.0043(9)
C6 0.0196(11) 0.0184(11) 0.0129(10) 0.0001(9) -0.0001(8) 0.0056(9)
C7 0.0310(12) 0.0176(11) 0.0143(10) 0.0048(9) 0.0057(9) 0.0091(10)
C8 0.0146(10) 0.0240(12) 0.0180(11) -0.0042(9) 0.0027(8) -0.0012(9)
C9 0.016(2) 0.016(2) 0.016(2) 0.0034(17) 0.0003(16) -0.0004(18)
C10 0.018(2) 0.011(2) 0.025(3) -0.002(2) -0.0014(19) -0.0017(18)
C11 0.025(3) 0.018(3) 0.016(3) -0.005(2) 0.009(2) -0.009(2)
C12 0.024(2) 0.013(2) 0.017(2) 0.0002(17) 0.0025(17) -0.0011(18)
C13 0.020(2) 0.012(2) 0.016(2) 0.0019(17) 0.0012(16) -0.0029(17)
C8' 0.0146(10) 0.0240(12) 0.0180(11) -0.0042(9) 0.0027(8) -0.0012(9)
C9' 0.015(2) 0.017(2) 0.031(3) -0.006(2) 0.0101(18) -0.0019(18)
C10' 0.022(2) 0.022(2) 0.031(3) -0.011(2) 0.007(2) -0.006(2)
C11' 0.038(4) 0.016(3) 0.020(4) -0.002(2) 0.014(3) -0.013(3)
C12' 0.019(2) 0.017(2) 0.026(2) 0.0021(19) 0.0111(19) 0.0007(19)
C13' 0.016(2) 0.016(2) 0.017(2) 0.0029(17) 0.0054(16) -0.0001(18)

loop_
_atom_type_symbol
_atom_type_description
_atom_type_scat_dispersion_real
_atom_type_scat_dispersion_imag
_atom_type_scat_source
C C 0.0033 0.0016 'International Tables Vol C Tables 4.2.6.8 and 6.1.1.4'
H H 0.0000 0.0000 'International Tables Vol C Tables 4.2.6.8 and 6.1.1.4'
N N 0.0061 0.0033 'International Tables Vol C Tables 4.2.6.8 and 6.1.1.4'
O O 0.0106 0.0060 'International Tables Vol C Tables 4.2.6.8 and 6.1.1.4'
Cl Cl 0.1484 0.1585 'International Tables Vol C Tables 4.2.6.8 and 6.1.1.4'

loop_
_geom_angle_atom_site_label_1
_geom_angle_atom_site_label_2
_geom_angle_atom_site_label_3
_geom_angle
C1 N1 H1A 109.3
C1 N1 H1B 109.3
H1A N1 H1B 109.5
N1 C1 C2 118.8(2)
N1 C1 C6 122.6(2)
C2 C1 C6 118.6(2)
C3 C2 C1 121.5(2)
C3 C2 H2 119.2
C1 C2 H2 119.2
C2 C3 C4 119.7(2)
C2 C3 H3 120.1
C4 C3 H3 120.1
C5 C4 C3 120.8(2)
C5 C4 Cl1 119.91(19)
C3 C4 Cl1 119.3(2)
C4 C5 C6 120.9(2)
C4 C5 H5 119.5
C6 C5 H5 119.5
C1 C6 C5 118.4(2)
C1 C6 C7 121.4(2)
C5 C6 C7 120.2(2)
O1 C7 C6 121.8(2)
O1 C7 C8 116.6(2)
C6 C7 C8 121.6(2)
C9 C8 C13 121.4(3)
C9 C8 C7 123.6(3)
C13 C8 C7 115.0(3)
C8 C9 C10 121.0(4)
C8 C9 H9A 119.5
C10 C9 H9A 119.5
C11 C10 C9 120.3(5)
C11 C10 H10A 119.8
C9 C10 H10A 119.8
C12 C11 C10 119.7(5)
C12 C11 H11A 120.1
C10 C11 H11A 120.1
C11 C12 C13 120.6(5)
C11 C12 H12A 119.7
C13 C12 H12A 119.7
C12 C13 C8 116.8(4)
C12 C13 H13A 121.6
C8 C13 H13A 121.6
C10' C9' H9B 119.6
C11' C10' C9' 120.1(5)
C11' C10' H10B 120.0
C9' C10' H10B 120.0
C10' C11' C12' 120.9(6)
C10' C11' H11B 119.5
C12' C11' H11B 119.5
C13' C12' C11' 120.0(5)
C13' C12' H12B 120.0
C11' C12' H12B 120.0
C12' C13' H13B 119.5

loop_
_geom_bond_atom_site_label_1
_geom_bond_atom_site_label_2
_geom_bond_distance
Cl1 C4 1.747(2)
O1 C7 1.233(3)
N1 C1 1.364(3)
N1 H1A 0.8900
N1 H1B 0.8900
C1 C2 1.412(4)
C1 C6 1.422(3)
C2 C3 1.370(4)
C2 H2 0.9300
C3 C4 1.397(3)
C3 H3 0.9300
C4 C5 1.362(4)
C5 C6 1.424(3)
C5 H5 0.9300
C6 C7 1.457(3)
C7 C8 1.497(3)
C8 C9 1.293(5)
C8 C13 1.475(5)
C9 C10 1.396(7)
C9 H9A 0.9300
C10 C11 1.390(7)
C10 H10A 0.9300
C11 C12 1.384(8)
C11 H11A 0.9300
C12 C13 1.391(6)
C12 H12A 0.9300
C13 H13A 0.9300
C9' C10' 1.397(6)
C9' H9B 0.9300
C10' C11' 1.367(9)
C10' H10B 0.9300
C11' C12' 1.392(8)
C11' H11B 0.9300
C12' C13' 1.386(6)
C12' H12B 0.9300
C13' H13B 0.9300

loop_
_geom_hbond_atom_site_label_D
_geom_hbond_atom_site_label_H
_geom_hbond_atom_site_label_A
_geom_hbond_distance_DH
_geom_hbond_distance_HA
_geom_hbond_distance_DA
_geom_hbond_angle_DHA
_geom_hbond_site_symmetry_A
N1 H1A O1 0.89 2.05 2.925(3) 167.6 2_556
N1 H1B O1 0.89 2.02 2.647(3) 126.3 .
